data_7706739
loop_
_publ_author_name
'Mikata, Yuji'
'Kuroda, Yasuko'
'Naito, Kyoko'
'Murakami, Kana'
'Yamamoto, Chihiro'
'Yabe, Shoko'
'Yonemura, Shizuka'
'Matsumoto, Arimasa'
'Katano, Hajime'

_publ_section_title
;
 Structure and electrochemical properties of
 (\m-O)<sub>2</sub>Mn<sub>2</sub>(iii,iii) and
 (\m-O)<sub>2</sub>Mn<sub>2</sub>(iii,iv) complexes supported by
 pyridine-, quinoline-, isoquinoline- and quinoxaline-based tetranitrogen
 ligands.
;
_journal_issue 12
_journal_name_full 'Dalton transactions (Cambridge, England : 2003)'
_journal_page_first 4133
_journal_page_last 4144
_journal_paper_doi 10.1039/d1dt00184a
_journal_volume 50
_journal_year 2021
_chemical_formula_moiety 'C56 H64 Cl3 Mn2 N12 O14'
_chemical_formula_sum 'C56 H64 Cl3 Mn2 N12 O14'
_chemical_formula_weight 1345.43
_space_group_crystal_system monoclinic
_space_group_IT_number 14
_space_group_name_Hall '-P 2ybc'
_space_group_name_H-M_alt 'P 1 21/c 1'
_atom_sites_solution_hydrogens geom
_atom_sites_solution_primary direct
_atom_sites_solution_secondary difmap
_audit_update_record
;
2021-01-18 deposited with the CCDC.	2021-03-01 downloaded from the CCDC.
;
_cell_angle_alpha 90.0000
_cell_angle_beta 99.862(4)
_cell_angle_gamma 90.0000
_cell_formula_units_Z 4
_cell_length_a 18.4506(18)
_cell_length_b 13.8386(12)
_cell_length_c 24.104(3)
_cell_measurement_reflns_used 12669
_cell_measurement_temperature 153
_cell_measurement_theta_max 27.57
_cell_measurement_theta_min 3.01
_cell_volume 6063.5(11)
_computing_cell_refinement CrystalClear
_computing_data_collection 'CrystalClear (Rigaku/MSC Inc., 2006)'
_computing_data_reduction CrystalClear
_computing_molecular_graphics 'CrystalStructure 4.2.5'
_computing_publication_material 'CrystalStructure 4.2.5 (Rigaku, 2017)'
_computing_structure_refinement 'SHELXL Version 2016/6 (Sheldrick, 2008)'
_computing_structure_solution 'Il Milione (Burla, et al., 2007)'
_diffrn_ambient_temperature 153
_diffrn_detector_area_resol_mean 7.314
_diffrn_measured_fraction_theta_full 0.997
_diffrn_measured_fraction_theta_max 0.997
_diffrn_measurement_device_type 'Rigaku Mercury70'
_diffrn_measurement_method \w
_diffrn_radiation_type 'Mo K\a'
_diffrn_radiation_wavelength 0.71075
_diffrn_reflns_av_R_equivalents 0.0479
_diffrn_reflns_Laue_measured_fraction_full 0.997
_diffrn_reflns_Laue_measured_fraction_max 0.997
_diffrn_reflns_limit_h_max 23
_diffrn_reflns_limit_h_min -23
_diffrn_reflns_limit_k_max 17
_diffrn_reflns_limit_k_min -17
_diffrn_reflns_limit_l_max 31
_diffrn_reflns_limit_l_min -27
_diffrn_reflns_number 58369
_diffrn_reflns_point_group_measured_fraction_full 0.997
_diffrn_reflns_point_group_measured_fraction_max 0.997
_diffrn_reflns_theta_full 25.242
_diffrn_reflns_theta_max 27.485
_diffrn_reflns_theta_min 3.009
_diffrn_standards_number 0
_exptl_absorpt_coefficient_mu 0.623
_exptl_absorpt_correction_T_max 0.963
_exptl_absorpt_correction_T_min 0.751
_exptl_absorpt_correction_type multi-scan
_exptl_absorpt_process_details 'REQAB (Rigaku, 1998)'
_exptl_crystal_colour brown
_exptl_crystal_density_diffrn 1.474
_exptl_crystal_density_method 'not measured'
_exptl_crystal_description unknown
_exptl_crystal_F_000 2788.00
_exptl_crystal_size_max 0.300
_exptl_crystal_size_mid 0.200
_exptl_crystal_size_min 0.060
_refine_diff_density_max 1.00
_refine_diff_density_min -0.81
_refine_ls_extinction_method none
_refine_ls_goodness_of_fit_ref 1.144
_refine_ls_hydrogen_treatment constr
_refine_ls_number_parameters 818
_refine_ls_number_reflns 13847
_refine_ls_number_restraints 0
_refine_ls_R_factor_all 0.0926
_refine_ls_R_factor_gt 0.0809
_refine_ls_shift/su_max 0.001
_refine_ls_structure_factor_coef Fsqd
_refine_ls_weighting_details 'w = 1/[\s^2^(Fo^2^)+(0.0745P)^2^+18.8774P] where P=(Fo^2^+2Fc^2^)/3'
_refine_ls_weighting_scheme calc
_refine_ls_wR_factor_gt 0.2073
_refine_ls_wR_factor_ref 0.2149
_reflns_Friedel_coverage 0.000
_reflns_number_gt 11669
_reflns_number_total 13847
_reflns_threshold_expression F^2^>2.0\s(F^2^)
_cod_data_source_file d1dt00184a2.cif
_cod_data_source_block 3-isoBQDMEN-Mn(ClO4)2
_cod_depositor_comments 'Adding full bibliography for 7706733--7706742.cif.'
_cod_original_cell_volume 6063.6(10)
_cod_database_code 7706739

loop_
_space_group_symop_id
_space_group_symop_operation_xyz
1 +X,+Y,+Z
2 -X,1/2+Y,1/2-Z
3 -X,-Y,-Z
4 +X,-1/2-Y,-1/2+Z

loop_
_atom_site_label
_atom_site_type_symbol
_atom_site_fract_x
_atom_site_fract_y
_atom_site_fract_z
_atom_site_U_iso_or_equiv
_atom_site_adp_type
_atom_site_occupancy
_atom_site_site_symmetry_order
_atom_site_calc_flag
_atom_site_refinement_flags_posn
_atom_site_refinement_flags_adp
_atom_site_refinement_flags_occupancy
_atom_site_disorder_assembly
_atom_site_disorder_group
Mn1 Mn 0.22728(3) 1.03284(4) 0.65060(2) 0.02622(15) Uani 1 1 d . . . . .
Mn2 Mn 0.35442(3) 1.00559(4) 0.72102(2) 0.02651(15) Uani 1 1 d . . . . .
Cl1 Cl 0.40271(6) 1.28511(8) 0.57931(5) 0.0409(3) Uani 1 1 d . . . . .
Cl2 Cl 0.01256(7) 0.69328(10) 0.51567(6) 0.0532(3) Uani 1 1 d . . . . .
Cl3 Cl 0.25105(8) 0.59082(15) 0.72232(9) 0.0803(6) Uani 1 1 d . . . . .
O1 O 0.31593(14) 1.08910(19) 0.66398(11) 0.0268(5) Uani 1 1 d . . . . .
O2 O 0.26179(15) 0.9512(2) 0.70613(11) 0.0291(6) Uani 1 1 d . . . . .
O3 O 0.4036(3) 1.2970(4) 0.6378(2) 0.0919(17) Uani 1 1 d . . . . .
O4 O 0.4041(2) 1.1858(3) 0.5625(2) 0.0629(11) Uani 1 1 d . . . . .
O5 O 0.3357(3) 1.3259(4) 0.5523(3) 0.114(2) Uani 1 1 d . . . . .
O6 O 0.4612(3) 1.3386(3) 0.5631(2) 0.0818(16) Uani 1 1 d . . . . .
O7 O -0.0048(3) 0.7840(4) 0.5403(2) 0.0755(13) Uani 1 1 d . . . . .
O8 O -0.0508(2) 0.6617(4) 0.4809(2) 0.0785(14) Uani 1 1 d . . . . .
O9 O 0.0703(4) 0.6999(7) 0.4886(4) 0.160(4) Uani 1 1 d . . . . .
O10 O 0.0298(6) 0.6304(6) 0.5606(3) 0.163(4) Uani 1 1 d . . . . .
O11 O 0.2302(3) 0.6623(4) 0.6814(3) 0.102(2) Uani 1 1 d . . . . .
O12 O 0.3210(3) 0.5957(5) 0.7484(4) 0.134(3) Uani 1 1 d . . . . .
O13 O 0.1978(4) 0.5463(7) 0.7434(5) 0.186(5) Uani 1 1 d . . . . .
O14 O 0.2651(9) 0.4995(7) 0.6875(4) 0.156(5) Uani 0.7 1 d . . P . .
O15 O 0.2369(13) 0.6427(17) 0.7725(7) 0.104(7) Uani 0.3 1 d . . P . .
N1 N 0.13127(19) 0.9506(3) 0.62382(16) 0.0351(8) Uani 1 1 d . . . . .
N2 N 0.17317(19) 1.1382(3) 0.59470(15) 0.0342(8) Uani 1 1 d . . . . .
N3 N 0.25740(18) 0.9546(2) 0.58846(14) 0.0289(7) Uani 1 1 d . . . . .
N4 N 0.18287(18) 1.1187(3) 0.70367(15) 0.0318(7) Uani 1 1 d . . . . .
N5 N 0.47034(19) 1.0383(3) 0.72650(16) 0.0347(8) Uani 1 1 d . . . . .
N6 N 0.3899(2) 0.9362(3) 0.80007(15) 0.0410(9) Uani 1 1 d . . . . .
N7 N 0.40160(17) 0.8860(2) 0.67115(14) 0.0289(7) Uani 1 1 d . . . . .
N8 N 0.33945(19) 1.1174(2) 0.78623(14) 0.0315(7) Uani 1 1 d . . . . .
N9 N 0.2322(4) 0.5408(5) 0.4534(3) 0.093(2) Uani 1 1 d . . . . .
N10 N 0.1244(4) 0.9761(5) 0.4360(2) 0.0814(18) Uani 1 1 d . . . . .
N11 N -0.109(2) 0.3796(9) 0.6939(5) 0.51(3) Uani 1 1 d . . . . .
N13 N 0.0236(7) 0.5281(16) 0.7577(9) 0.134(8) Uani 0.5 1 d . . P . .
N14 N 0.0084(6) 0.6288(14) 0.7979(7) 0.104(6) Uani 0.5 1 d . . P . .
C1 C 0.0887(2) 1.0015(3) 0.5736(2) 0.0395(10) Uani 1 1 d . . . . .
H1A H 0.036586 0.980895 0.567834 0.047 Uiso 1 1 calc R U . . .
H1B H 0.109083 0.984484 0.539419 0.047 Uiso 1 1 calc R U . . .
C2 C 0.0938(2) 1.1090(4) 0.5831(2) 0.0418(10) Uani 1 1 d . . . . .
H2A H 0.068073 1.143302 0.549393 0.050 Uiso 1 1 calc R U . . .
H2B H 0.069937 1.126624 0.615500 0.050 Uiso 1 1 calc R U . . .
C3 C 0.1586(2) 0.8550(3) 0.60783(19) 0.0362(9) Uani 1 1 d . . . . .
H3A H 0.117886 0.818173 0.585259 0.043 Uiso 1 1 calc R U . . .
H3B H 0.177686 0.817228 0.642097 0.043 Uiso 1 1 calc R U . . .
C4 C 0.3137(2) 0.9769(3) 0.56315(16) 0.0300(8) Uani 1 1 d . . . . .
H4 H 0.339532 1.035554 0.572914 0.036 Uiso 1 1 calc R U . . .
C5 C 0.2186(2) 0.8713(3) 0.57413(17) 0.0316(8) Uani 1 1 d . . . . .
C6 C 0.2366(3) 0.8094(3) 0.53466(19) 0.0376(9) Uani 1 1 d . . . . .
H6 H 0.208286 0.752661 0.524859 0.045 Uiso 1 1 calc R U . . .
C7 C 0.3230(4) 0.7667(4) 0.4697(2) 0.0578(14) Uani 1 1 d . . . . .
H7 H 0.298187 0.707580 0.459268 0.069 Uiso 1 1 calc R U . . .
C8 C 0.3837(4) 0.7917(5) 0.4475(3) 0.0673(17) Uani 1 1 d . . . . .
H8 H 0.401208 0.748133 0.422342 0.081 Uiso 1 1 calc R U . . .
C9 C 0.4209(3) 0.8784(5) 0.4602(2) 0.0573(14) Uani 1 1 d . . . . .
H9 H 0.461934 0.893882 0.442933 0.069 Uiso 1 1 calc R U . . .
C10 C 0.3985(3) 0.9418(4) 0.49773(19) 0.0426(11) Uani 1 1 d . . . . .
H10 H 0.423846 1.000933 0.506906 0.051 Uiso 1 1 calc R U . . .
C11 C 0.3363(2) 0.9169(3) 0.52254(17) 0.0330(9) Uani 1 1 d . . . . .
C12 C 0.2975(3) 0.8301(3) 0.50848(18) 0.0378(10) Uani 1 1 d . . . . .
C13 C 0.0837(3) 0.9345(4) 0.6667(2) 0.0455(11) Uani 1 1 d . . . . .
H13A H 0.112996 0.906591 0.700635 0.055 Uiso 1 1 calc R U . . .
H13B H 0.043839 0.889919 0.651615 0.055 Uiso 1 1 calc R U . . .
H13C H 0.062724 0.996199 0.676046 0.055 Uiso 1 1 calc R U . . .
C14 C 0.1837(3) 1.2301(3) 0.62702(19) 0.0397(10) Uani 1 1 d . . . . .
H14A H 0.149052 1.279589 0.608464 0.048 Uiso 1 1 calc R U . . .
H14B H 0.234429 1.254102 0.628109 0.048 Uiso 1 1 calc R U . . .
C15 C 0.1732(2) 1.0942(3) 0.75454(18) 0.0337(9) Uani 1 1 d . . . . .
H15 H 0.180663 1.028669 0.765895 0.040 Uiso 1 1 calc R U . . .
C16 C 0.1702(2) 1.2127(3) 0.68548(19) 0.0360(9) Uani 1 1 d . . . . .
C17 C 0.1499(2) 1.2824(4) 0.7205(2) 0.0407(10) Uani 1 1 d . . . . .
H17 H 0.141810 1.346933 0.707485 0.049 Uiso 1 1 calc R U . . .
C18 C 0.1233(3) 1.3274(4) 0.8150(2) 0.0514(13) Uani 1 1 d . . . . .
H18 H 0.116357 1.393368 0.804598 0.062 Uiso 1 1 calc R U . . .
C19 C 0.1163(3) 1.2975(5) 0.8678(2) 0.0537(14) Uani 1 1 d . . . . .
H19 H 0.103758 1.343529 0.893844 0.064 Uiso 1 1 calc R U . . .
C20 C 0.1271(3) 1.2002(4) 0.8847(2) 0.0501(13) Uani 1 1 d . . . . .
H20 H 0.122155 1.182000 0.921913 0.060 Uiso 1 1 calc R U . . .
C21 C 0.1445(2) 1.1318(4) 0.8483(2) 0.0422(10) Uani 1 1 d . . . . .
H21 H 0.151341 1.066199 0.859698 0.051 Uiso 1 1 calc R U . . .
C22 C 0.1521(2) 1.1607(3) 0.79284(19) 0.0368(9) Uani 1 1 d . . . . .
C23 C 0.1412(2) 1.2581(4) 0.7756(2) 0.0405(10) Uani 1 1 d . . . . .
C24 C 0.1989(3) 1.1543(4) 0.54051(18) 0.0407(10) Uani 1 1 d . . . . .
H24A H 0.251618 1.168915 0.547697 0.049 Uiso 1 1 calc R U . . .
H24B H 0.171933 1.208730 0.520693 0.049 Uiso 1 1 calc R U . . .
H24C H 0.190041 1.096010 0.517273 0.049 Uiso 1 1 calc R U . . .
C25 C 0.5090(3) 0.9724(4) 0.7718(2) 0.0444(11) Uani 1 1 d . . . . .
H25A H 0.512776 0.906748 0.756246 0.053 Uiso 1 1 calc R U . . .
H25B H 0.559364 0.996575 0.785435 0.053 Uiso 1 1 calc R U . . .
C26 C 0.4668(3) 0.9683(4) 0.8200(2) 0.0498(13) Uani 1 1 d . . . . .
H26A H 0.491352 0.922824 0.848929 0.060 Uiso 1 1 calc R U . . .
H26B H 0.466561 1.033016 0.837399 0.060 Uiso 1 1 calc R U . . .
C27 C 0.4916(2) 1.0136(3) 0.6715(2) 0.0357(9) Uani 1 1 d . . . . .
H27A H 0.545798 1.015846 0.675111 0.043 Uiso 1 1 calc R U . . .
H27B H 0.470560 1.062033 0.643012 0.043 Uiso 1 1 calc R U . . .
C28 C 0.3734(2) 0.8006(3) 0.65678(17) 0.0303(8) Uani 1 1 d . . . . .
H28 H 0.330169 0.781633 0.670410 0.036 Uiso 1 1 calc R U . . .
C29 C 0.4646(2) 0.9148(3) 0.65227(17) 0.0305(8) Uani 1 1 d . . . . .
C30 C 0.4979(2) 0.8575(3) 0.61830(18) 0.0323(8) Uani 1 1 d . . . . .
H30 H 0.541416 0.879187 0.606047 0.039 Uiso 1 1 calc R U . . .
C31 C 0.4981(2) 0.7035(4) 0.56451(19) 0.0400(10) Uani 1 1 d . . . . .
H31 H 0.540081 0.722983 0.549407 0.048 Uiso 1 1 calc R U . . .
C32 C 0.4669(3) 0.6154(4) 0.5508(2) 0.0466(11) Uani 1 1 d . . . . .
H32 H 0.487404 0.574325 0.525931 0.056 Uiso 1 1 calc R U . . .
C33 C 0.4046(3) 0.5839(3) 0.5730(2) 0.0419(10) Uani 1 1 d . . . . .
H33 H 0.384419 0.521650 0.563701 0.050 Uiso 1 1 calc R U . . .
C34 C 0.3737(2) 0.6433(3) 0.60764(19) 0.0366(9) Uani 1 1 d . . . . .
H34 H 0.331585 0.622632 0.622179 0.044 Uiso 1 1 calc R U . . .
C35 C 0.4043(2) 0.7356(3) 0.62198(17) 0.0305(8) Uani 1 1 d . . . . .
C36 C 0.4681(2) 0.7657(3) 0.60106(17) 0.0317(8) Uani 1 1 d . . . . .
C37 C 0.4915(3) 1.1393(3) 0.7403(2) 0.0473(12) Uani 1 1 d . . . . .
H37A H 0.460872 1.182664 0.713954 0.057 Uiso 1 1 calc R U . . .
H37B H 0.543353 1.148655 0.737320 0.057 Uiso 1 1 calc R U . . .
H37C H 0.484400 1.153685 0.778814 0.057 Uiso 1 1 calc R U . . .
C38 C 0.3416(3) 0.9707(3) 0.84033(19) 0.0439(11) Uani 1 1 d . . . . .
H38A H 0.291885 0.942101 0.830120 0.053 Uiso 1 1 calc R U . . .
H38B H 0.362457 0.949938 0.879071 0.053 Uiso 1 1 calc R U . . .
C39 C 0.3329(2) 1.2115(3) 0.77906(18) 0.0320(8) Uani 1 1 d . . . . .
H39 H 0.335637 1.237493 0.742998 0.038 Uiso 1 1 calc R U . . .
C40 C 0.3362(2) 1.0785(3) 0.83799(17) 0.0351(9) Uani 1 1 d . . . . .
C41 C 0.3258(2) 1.1351(3) 0.88249(18) 0.0371(9) Uani 1 1 d . . . . .
H41 H 0.323866 1.106236 0.917962 0.045 Uiso 1 1 calc R U . . .
C42 C 0.3063(3) 1.2986(4) 0.9195(2) 0.0433(11) Uani 1 1 d . . . . .
H42 H 0.304270 1.273622 0.955903 0.052 Uiso 1 1 calc R U . . .
C43 C 0.2977(3) 1.3958(4) 0.9094(2) 0.0502(13) Uani 1 1 d . . . . .
H43 H 0.288627 1.437300 0.938829 0.060 Uiso 1 1 calc R U . . .
C44 C 0.3019(3) 1.4348(4) 0.8567(2) 0.0486(12) Uani 1 1 d . . . . .
H44 H 0.296278 1.502497 0.850800 0.058 Uiso 1 1 calc R U . . .
C45 C 0.3142(2) 1.3766(3) 0.8135(2) 0.0400(10) Uani 1 1 d . . . . .
H45 H 0.317453 1.403502 0.777730 0.048 Uiso 1 1 calc R U . . .
C46 C 0.3221(2) 1.2756(3) 0.82253(18) 0.0338(9) Uani 1 1 d . . . . .
C47 C 0.3181(2) 1.2356(3) 0.87597(18) 0.0360(9) Uani 1 1 d . . . . .
C48 C 0.3836(4) 0.8285(3) 0.7963(2) 0.0589(16) Uani 1 1 d . . . . .
H48A H 0.399859 0.800249 0.833663 0.071 Uiso 1 1 calc R U . . .
H48B H 0.414634 0.804185 0.770189 0.071 Uiso 1 1 calc R U . . .
H48C H 0.332308 0.810489 0.782638 0.071 Uiso 1 1 calc R U . . .
C49 C 0.2132(4) 0.5195(5) 0.4940(3) 0.0663(17) Uani 1 1 d . . . . .
C50 C 0.1907(4) 0.4953(5) 0.5464(3) 0.0757(19) Uani 1 1 d . . . . .
H50A H 0.226953 0.451573 0.567827 0.091 Uiso 1 1 calc R U . . .
H50B H 0.142614 0.463392 0.538980 0.091 Uiso 1 1 calc R U . . .
H50C H 0.187247 0.554313 0.568288 0.091 Uiso 1 1 calc R U . . .
C51 C 0.1348(5) 0.9130(6) 0.4104(3) 0.077(2) Uani 1 1 d . . . . .
C52 C 0.1470(10) 0.8263(9) 0.3793(5) 0.183(7) Uani 1 1 d . . . . .
H52A H 0.189170 0.836155 0.360178 0.220 Uiso 1 1 calc R U . . .
H52B H 0.103061 0.812462 0.351319 0.220 Uiso 1 1 calc R U . . .
H52C H 0.156893 0.771742 0.405421 0.220 Uiso 1 1 calc R U . . .
C53 C -0.0595(19) 0.4033(11) 0.6661(5) 0.326(19) Uani 1 1 d . . . . .
C54 C -0.0065(14) 0.4374(18) 0.6291(6) 0.338(19) Uani 1 1 d . . . . .
H54A H 0.024983 0.383467 0.621785 0.405 Uiso 1 1 calc R U . . .
H54B H 0.024116 0.489502 0.648159 0.405 Uiso 1 1 calc R U . . .
H54C H -0.034091 0.461323 0.593419 0.405 Uiso 1 1 calc R U . . .
C57 C 0.0390(6) 0.5929(15) 0.7325(7) 0.076(4) Uani 0.5 1 d . . P . .
C58 C 0.0577(4) 0.6874(6) 0.7068(3) 0.079(2) Uani 1 1 d . . . . .
C59 C 0.0302(6) 0.6562(10) 0.7600(6) 0.058(3) Uani 0.5 1 d . . P . .

loop_
_atom_site_aniso_label
_atom_site_aniso_U_11
_atom_site_aniso_U_22
_atom_site_aniso_U_33
_atom_site_aniso_U_23
_atom_site_aniso_U_13
_atom_site_aniso_U_12
Mn1 0.0238(3) 0.0288(3) 0.0264(3) -0.0001(2) 0.0052(2) 0.0010(2)
Mn2 0.0273(3) 0.0255(3) 0.0260(3) 0.0000(2) 0.0025(2) 0.0024(2)
Cl1 0.0410(6) 0.0385(6) 0.0430(6) -0.0044(4) 0.0060(4) -0.0079(4)
Cl2 0.0400(6) 0.0574(8) 0.0572(8) -0.0034(6) -0.0059(5) 0.0019(5)
Cl3 0.0457(7) 0.0987(13) 0.1022(13) 0.0545(11) 0.0285(8) 0.0095(8)
O1 0.0265(13) 0.0276(13) 0.0265(13) 0.0001(10) 0.0053(10) -0.0018(10)
O2 0.0307(14) 0.0281(14) 0.0297(14) 0.0004(11) 0.0083(11) -0.0015(11)
O3 0.126(5) 0.088(4) 0.068(3) -0.009(3) 0.034(3) -0.042(3)
O4 0.067(3) 0.0333(18) 0.093(3) -0.0062(19) 0.029(2) -0.0010(17)
O5 0.082(4) 0.070(3) 0.170(6) -0.035(4) -0.038(4) 0.021(3)
O6 0.103(4) 0.058(3) 0.104(4) -0.022(2) 0.070(3) -0.034(2)
O7 0.063(3) 0.074(3) 0.086(3) -0.026(3) 0.002(2) 0.001(2)
O8 0.049(2) 0.078(3) 0.100(4) -0.027(3) -0.012(2) -0.008(2)
O9 0.096(5) 0.222(9) 0.186(7) -0.101(7) 0.089(5) -0.066(5)
O10 0.223(9) 0.161(7) 0.096(5) 0.048(5) 0.006(5) 0.104(7)
O11 0.069(3) 0.099(4) 0.149(5) 0.075(4) 0.045(3) 0.024(3)
O12 0.067(3) 0.116(5) 0.202(7) 0.086(5) -0.022(4) -0.022(3)
O13 0.069(4) 0.171(8) 0.319(13) 0.173(9) 0.039(6) 0.011(4)
O14 0.296(17) 0.073(6) 0.094(7) 0.010(5) 0.015(9) 0.009(8)
O15 0.137(18) 0.120(17) 0.051(9) -0.001(10) 0.005(10) 0.030(14)
N1 0.0285(17) 0.040(2) 0.0380(19) -0.0033(15) 0.0079(14) -0.0044(14)
N2 0.0317(17) 0.0385(19) 0.0310(18) 0.0016(15) 0.0015(14) 0.0045(14)
N3 0.0265(15) 0.0323(17) 0.0265(16) 0.0000(13) 0.0010(12) -0.0004(13)
N4 0.0280(16) 0.0345(18) 0.0328(18) -0.0010(14) 0.0049(13) 0.0026(14)
N5 0.0280(16) 0.0308(18) 0.043(2) -0.0058(15) -0.0010(14) 0.0019(14)
N6 0.058(2) 0.0325(19) 0.0305(19) 0.0021(15) 0.0023(17) 0.0139(17)
N7 0.0240(15) 0.0294(17) 0.0337(17) -0.0006(14) 0.0063(13) 0.0038(13)
N8 0.0357(18) 0.0304(17) 0.0268(16) -0.0012(13) 0.0009(13) 0.0024(14)
N9 0.101(5) 0.088(5) 0.092(5) -0.020(4) 0.022(4) -0.019(4)
N10 0.122(6) 0.068(4) 0.058(3) 0.002(3) 0.024(3) -0.003(4)
N11 1.38(8) 0.090(8) 0.078(7) 0.011(6) 0.19(2) 0.14(2)
N13 0.053(7) 0.175(17) 0.177(17) 0.120(16) 0.030(9) 0.006(9)
N14 0.045(6) 0.153(15) 0.113(11) 0.069(11) 0.010(7) -0.014(8)
C1 0.0267(19) 0.049(3) 0.041(2) -0.003(2) -0.0002(17) 0.0009(18)
C2 0.031(2) 0.047(3) 0.044(3) 0.000(2) -0.0007(18) 0.0099(19)
C3 0.033(2) 0.036(2) 0.039(2) -0.0036(18) 0.0045(17) -0.0085(17)
C4 0.0291(18) 0.033(2) 0.0274(19) 0.0007(16) 0.0049(15) 0.0014(15)
C5 0.0293(19) 0.032(2) 0.032(2) -0.0002(16) 0.0008(15) -0.0008(16)
C6 0.040(2) 0.035(2) 0.036(2) -0.0051(18) 0.0004(18) -0.0004(18)
C7 0.080(4) 0.053(3) 0.041(3) -0.016(2) 0.014(3) 0.008(3)
C8 0.086(5) 0.070(4) 0.052(3) -0.016(3) 0.030(3) 0.012(3)
C9 0.064(3) 0.067(4) 0.046(3) -0.001(3) 0.025(3) 0.011(3)
C10 0.044(2) 0.051(3) 0.035(2) 0.007(2) 0.0153(19) 0.012(2)
C11 0.035(2) 0.040(2) 0.0239(19) 0.0024(16) 0.0046(15) 0.0090(17)
C12 0.046(2) 0.037(2) 0.029(2) -0.0039(17) 0.0051(18) 0.0085(19)
C13 0.035(2) 0.058(3) 0.047(3) -0.005(2) 0.017(2) -0.013(2)
C14 0.042(2) 0.033(2) 0.041(2) -0.0011(19) 0.0019(19) 0.0080(18)
C15 0.0278(19) 0.037(2) 0.038(2) -0.0048(18) 0.0094(16) -0.0017(16)
C16 0.033(2) 0.031(2) 0.043(2) -0.0026(18) 0.0032(17) 0.0049(16)
C17 0.034(2) 0.041(2) 0.046(3) -0.007(2) 0.0029(19) 0.0086(18)
C18 0.036(2) 0.055(3) 0.063(3) -0.024(3) 0.009(2) 0.004(2)
C19 0.033(2) 0.075(4) 0.053(3) -0.028(3) 0.009(2) -0.002(2)
C20 0.038(2) 0.072(4) 0.043(3) -0.020(2) 0.012(2) -0.010(2)
C21 0.035(2) 0.054(3) 0.039(2) -0.010(2) 0.0099(18) -0.006(2)
C22 0.0262(19) 0.047(2) 0.039(2) -0.0105(19) 0.0099(17) -0.0004(17)
C23 0.027(2) 0.044(3) 0.050(3) -0.015(2) 0.0057(18) 0.0036(18)
C24 0.047(3) 0.042(2) 0.032(2) 0.0083(19) 0.0055(19) 0.005(2)
C25 0.038(2) 0.047(3) 0.042(2) -0.009(2) -0.0101(19) 0.017(2)
C26 0.059(3) 0.049(3) 0.034(2) -0.006(2) -0.013(2) 0.023(2)
C27 0.0272(19) 0.033(2) 0.047(2) -0.0006(18) 0.0056(17) -0.0004(16)
C28 0.0296(19) 0.032(2) 0.029(2) 0.0000(16) 0.0041(15) 0.0035(15)
C29 0.0240(17) 0.035(2) 0.032(2) 0.0006(16) 0.0038(15) 0.0014(15)
C30 0.0244(18) 0.038(2) 0.035(2) -0.0025(17) 0.0065(15) 0.0020(16)
C31 0.031(2) 0.051(3) 0.037(2) -0.009(2) 0.0042(17) 0.0046(19)
C32 0.046(3) 0.049(3) 0.044(3) -0.015(2) 0.006(2) 0.007(2)
C33 0.052(3) 0.033(2) 0.039(2) -0.0084(19) 0.002(2) 0.0044(19)
C34 0.038(2) 0.033(2) 0.037(2) -0.0019(18) 0.0028(18) 0.0021(17)
C35 0.0295(19) 0.033(2) 0.0283(19) -0.0012(16) 0.0026(15) 0.0034(16)
C36 0.0266(18) 0.039(2) 0.029(2) -0.0036(17) 0.0035(15) 0.0049(16)
C37 0.033(2) 0.037(2) 0.071(3) -0.018(2) 0.003(2) -0.0033(18)
C38 0.068(3) 0.037(2) 0.029(2) 0.0014(18) 0.011(2) 0.010(2)
C39 0.0302(19) 0.034(2) 0.031(2) -0.0016(16) 0.0032(16) 0.0033(16)
C40 0.037(2) 0.039(2) 0.029(2) 0.0004(17) 0.0051(16) 0.0031(18)
C41 0.038(2) 0.044(2) 0.029(2) -0.0018(18) 0.0059(17) 0.0042(18)
C42 0.036(2) 0.051(3) 0.042(3) -0.015(2) 0.0037(19) 0.004(2)
C43 0.041(3) 0.055(3) 0.053(3) -0.025(2) 0.003(2) 0.003(2)
C44 0.043(3) 0.037(2) 0.062(3) -0.016(2) -0.002(2) 0.002(2)
C45 0.035(2) 0.033(2) 0.051(3) -0.0064(19) 0.0019(19) -0.0007(17)
C46 0.0283(19) 0.035(2) 0.036(2) -0.0043(17) -0.0004(16) 0.0038(16)
C47 0.030(2) 0.044(2) 0.032(2) -0.0108(18) 0.0010(16) 0.0024(17)
C48 0.111(5) 0.028(2) 0.038(3) 0.007(2) 0.013(3) 0.017(3)
C49 0.062(4) 0.052(3) 0.081(5) -0.013(3) 0.001(3) -0.011(3)
C50 0.068(4) 0.067(4) 0.092(5) 0.004(4) 0.014(4) -0.014(3)
C51 0.110(6) 0.072(5) 0.050(4) 0.002(3) 0.014(4) 0.009(4)
C52 0.31(2) 0.148(11) 0.082(7) -0.029(7) 0.008(9) 0.092(13)
C53 0.80(6) 0.130(11) 0.052(6) 0.010(7) 0.076(15) 0.23(2)
C54 0.45(4) 0.44(3) 0.105(11) -0.051(15) 0.005(15) 0.36(3)
C57 0.031(5) 0.118(13) 0.078(10) 0.042(10) 0.006(6) 0.004(7)
C58 0.053(3) 0.106(6) 0.077(4) 0.036(4) 0.012(3) 0.005(4)
C59 0.032(5) 0.067(8) 0.071(8) 0.020(7) 0.001(5) -0.002(5)

loop_
_atom_type_symbol
_atom_type_description
_atom_type_scat_dispersion_real
_atom_type_scat_dispersion_imag
_atom_type_scat_source
C C 0.0033 0.0016
;
International Tables for Crystallography
(Vol. C, Tables 4.2.6.8 and 6.1.1.4)
;
H H 0.0000 0.0000
;
International Tables for Crystallography
(Vol. C, Table 6.1.1.4)
;
Cl Cl 0.1484 0.1585
;
International Tables for Crystallography
(Vol. C, Tables 4.2.6.8 and 6.1.1.4)
;
Mn Mn 0.3368 0.7283
;
International Tables for Crystallography
(Vol. C, Tables 4.2.6.8 and 6.1.1.4)
;
N N 0.0061 0.0033
;
International Tables for Crystallography
(Vol. C, Tables 4.2.6.8 and 6.1.1.4)
;
O O 0.0106 0.0060
;
International Tables for Crystallography
(Vol. C, Tables 4.2.6.8 and 6.1.1.4)
;

loop_
_geom_angle_atom_site_label_1
_geom_angle_atom_site_label_2
_geom_angle_atom_site_label_3
_geom_angle
_geom_angle_site_symmetry_1
_geom_angle_site_symmetry_3
_geom_angle_publ_flag
O2 Mn1 O1 86.70(12) . . ?
O2 Mn1 N3 96.31(13) . . ?
O1 Mn1 N3 90.44(13) . . ?
O2 Mn1 N4 91.65(13) . . ?
O1 Mn1 N4 95.00(13) . . ?
N3 Mn1 N4 170.61(14) . . ?
O2 Mn1 N1 93.52(14) . . ?
O1 Mn1 N1 169.21(13) . . ?
N3 Mn1 N1 78.80(14) . . ?
N4 Mn1 N1 95.78(14) . . ?
O2 Mn1 N2 169.47(14) . . ?
O1 Mn1 N2 97.57(13) . . ?
N3 Mn1 N2 93.30(14) . . ?
N4 Mn1 N2 78.43(14) . . ?
N1 Mn1 N2 84.10(15) . . ?
O2 Mn1 Mn2 43.38(9) . . ?
O1 Mn1 Mn2 43.32(9) . . ?
N3 Mn1 Mn2 94.17(9) . . ?
N4 Mn1 Mn2 95.04(10) . . ?
N1 Mn1 Mn2 135.76(11) . . ?
N2 Mn1 Mn2 140.14(10) . . ?
O1 Mn2 O2 83.38(12) . . ?
O1 Mn2 N6 165.57(13) . . ?
O2 Mn2 N6 97.02(15) . . ?
O1 Mn2 N5 99.47(13) . . ?
O2 Mn2 N5 165.51(13) . . ?
N6 Mn2 N5 83.76(16) . . ?
O1 Mn2 N8 90.70(12) . . ?
O2 Mn2 N8 101.25(13) . . ?
N6 Mn2 N8 75.04(13) . . ?
N5 Mn2 N8 92.95(13) . . ?
O1 Mn2 N7 101.13(12) . . ?
O2 Mn2 N7 91.49(12) . . ?
N6 Mn2 N7 93.28(13) . . ?
N5 Mn2 N7 74.02(13) . . ?
N8 Mn2 N7 163.57(12) . . ?
O1 Mn2 Mn1 41.80(8) . . ?
O2 Mn2 Mn1 41.59(9) . . ?
N6 Mn2 Mn1 136.97(12) . . ?
N5 Mn2 Mn1 139.26(11) . . ?
N8 Mn2 Mn1 98.43(9) . . ?
N7 Mn2 Mn1 97.98(8) . . ?
O5 Cl1 O3 105.8(4) . . ?
O5 Cl1 O6 108.1(4) . . ?
O3 Cl1 O6 109.5(3) . . ?
O5 Cl1 O4 108.0(3) . . ?
O3 Cl1 O4 113.2(3) . . ?
O6 Cl1 O4 111.8(3) . . ?
O9 Cl2 O10 109.1(6) . . ?
O9 Cl2 O8 112.6(4) . . ?
O10 Cl2 O8 109.4(5) . . ?
O9 Cl2 O7 112.9(4) . . ?
O10 Cl2 O7 105.2(4) . . ?
O8 Cl2 O7 107.3(3) . . ?
O13 Cl3 O12 124.0(5) . . ?
O13 Cl3 O11 117.6(4) . . ?
O12 Cl3 O11 114.9(4) . . ?
O13 Cl3 O15 70.4(11) . . ?
O12 Cl3 O15 83.2(10) . . ?
O11 Cl3 O15 99.7(9) . . ?
O13 Cl3 O14 91.9(8) . . ?
O12 Cl3 O14 93.3(7) . . ?
O11 Cl3 O14 104.0(5) . . ?
O15 Cl3 O14 155.1(10) . . ?
Mn1 O1 Mn2 94.88(12) . . ?
Mn1 O2 Mn2 95.03(13) . . ?
Cl3 O13 O15 58.8(8) . . ?
Cl3 O15 O13 50.9(7) . . ?
C13 N1 C3 108.3(4) . . ?
C13 N1 C1 110.0(4) . . ?
C3 N1 C1 111.2(3) . . ?
C13 N1 Mn1 115.7(3) . . ?
C3 N1 Mn1 104.7(2) . . ?
C1 N1 Mn1 106.8(3) . . ?
C24 N2 C14 107.5(4) . . ?
C24 N2 C2 109.1(4) . . ?
C14 N2 C2 111.3(4) . . ?
C24 N2 Mn1 118.6(3) . . ?
C14 N2 Mn1 104.5(2) . . ?
C2 N2 Mn1 105.8(3) . . ?
C4 N3 C5 119.7(4) . . ?
C4 N3 Mn1 123.9(3) . . ?
C5 N3 Mn1 116.4(3) . . ?
C15 N4 C16 119.8(4) . . ?
C15 N4 Mn1 125.0(3) . . ?
C16 N4 Mn1 114.8(3) . . ?
C37 N5 C27 108.6(4) . . ?
C37 N5 C25 109.7(4) . . ?
C27 N5 C25 110.1(3) . . ?
C37 N5 Mn2 115.6(3) . . ?
C27 N5 Mn2 107.8(2) . . ?
C25 N5 Mn2 104.9(3) . . ?
C26 N6 C48 112.1(4) . . ?
C26 N6 C38 109.6(4) . . ?
C48 N6 C38 107.9(4) . . ?
C26 N6 Mn2 106.4(3) . . ?
C48 N6 Mn2 112.7(3) . . ?
C38 N6 Mn2 108.0(3) . . ?
C28 N7 C29 119.5(3) . . ?
C28 N7 Mn2 128.0(3) . . ?
C29 N7 Mn2 112.4(3) . . ?
C39 N8 C40 119.4(4) . . ?
C39 N8 Mn2 127.3(3) . . ?
C40 N8 Mn2 113.3(3) . . ?
C57 N13 N14 75.4(17) . . ?
C57 N13 C59 38.2(12) . . ?
N14 N13 C59 37.2(8) . . ?
C59 N14 N13 72.8(14) . . ?
C59 N14 C57 35.6(10) . . ?
N13 N14 C57 37.2(8) . . ?
N1 C1 C2 109.2(4) . . ?
N1 C1 H1A 109.8 . . ?
C2 C1 H1A 109.8 . . ?
N1 C1 H1B 109.8 . . ?
C2 C1 H1B 109.8 . . ?
H1A C1 H1B 108.3 . . ?
N2 C2 C1 109.2(4) . . ?
N2 C2 H2A 109.8 . . ?
C1 C2 H2A 109.8 . . ?
N2 C2 H2B 109.8 . . ?
C1 C2 H2B 109.8 . . ?
H2A C2 H2B 108.3 . . ?
N1 C3 C5 108.7(3) . . ?
N1 C3 H3A 109.9 . . ?
C5 C3 H3A 109.9 . . ?
N1 C3 H3B 109.9 . . ?
C5 C3 H3B 109.9 . . ?
H3A C3 H3B 108.3 . . ?
N3 C4 C11 122.2(4) . . ?
N3 C4 H4 118.9 . . ?
C11 C4 H4 118.9 . . ?
C6 C5 N3 121.8(4) . . ?
C6 C5 C3 125.1(4) . . ?
N3 C5 C3 113.1(4) . . ?
C5 C6 C12 119.5(4) . . ?
C5 C6 H6 120.2 . . ?
C12 C6 H6 120.2 . . ?
C8 C7 C12 119.2(6) . . ?
C8 C7 H7 120.4 . . ?
C12 C7 H7 120.4 . . ?
C7 C8 C9 122.6(5) . . ?
C7 C8 H8 118.7 . . ?
C9 C8 H8 118.7 . . ?
C10 C9 C8 120.3(5) . . ?
C10 C9 H9 119.9 . . ?
C8 C9 H9 119.9 . . ?
C9 C10 C11 118.5(5) . . ?
C9 C10 H10 120.8 . . ?
C11 C10 H10 120.8 . . ?
C4 C11 C12 118.3(4) . . ?
C4 C11 C10 120.5(4) . . ?
C12 C11 C10 121.2(4) . . ?
C11 C12 C6 118.5(4) . . ?
C11 C12 C7 118.2(5) . . ?
C6 C12 C7 123.3(5) . . ?
N1 C13 H13A 109.5 . . ?
N1 C13 H13B 109.5 . . ?
H13A C13 H13B 109.5 . . ?
N1 C13 H13C 109.5 . . ?
H13A C13 H13C 109.5 . . ?
H13B C13 H13C 109.5 . . ?
N2 C14 C16 109.2(4) . . ?
N2 C14 H14A 109.8 . . ?
C16 C14 H14A 109.8 . . ?
N2 C14 H14B 109.8 . . ?
C16 C14 H14B 109.8 . . ?
H14A C14 H14B 108.3 . . ?
N4 C15 C22 122.7(4) . . ?
N4 C15 H15 118.6 . . ?
C22 C15 H15 118.6 . . ?
C17 C16 N4 121.0(4) . . ?
C17 C16 C14 125.0(4) . . ?
N4 C16 C14 113.9(4) . . ?
C16 C17 C23 120.0(5) . . ?
C16 C17 H17 120.0 . . ?
C23 C17 H17 120.0 . . ?
C19 C18 C23 119.1(5) . . ?
C19 C18 H18 120.4 . . ?
C23 C18 H18 120.4 . . ?
C18 C19 C20 121.8(5) . . ?
C18 C19 H19 119.1 . . ?
C20 C19 H19 119.1 . . ?
C21 C20 C19 120.8(5) . . ?
C21 C20 H20 119.6 . . ?
C19 C20 H20 119.6 . . ?
C20 C21 C22 118.7(5) . . ?
C20 C21 H21 120.7 . . ?
C22 C21 H21 120.7 . . ?
C15 C22 C23 118.3(4) . . ?
C15 C22 C21 121.0(4) . . ?
C23 C22 C21 120.7(4) . . ?
C17 C23 C22 118.1(4) . . ?
C17 C23 C18 123.0(5) . . ?
C22 C23 C18 118.9(5) . . ?
N2 C24 H24A 109.5 . . ?
N2 C24 H24B 109.5 . . ?
H24A C24 H24B 109.5 . . ?
N2 C24 H24C 109.5 . . ?
H24A C24 H24C 109.5 . . ?
H24B C24 H24C 109.5 . . ?
C26 C25 N5 109.8(4) . . ?
C26 C25 H25A 109.7 . . ?
N5 C25 H25A 109.7 . . ?
C26 C25 H25B 109.7 . . ?
N5 C25 H25B 109.7 . . ?
H25A C25 H25B 108.2 . . ?
N6 C26 C25 110.7(4) . . ?
N6 C26 H26A 109.5 . . ?
C25 C26 H26A 109.5 . . ?
N6 C26 H26B 109.5 . . ?
C25 C26 H26B 109.5 . . ?
H26A C26 H26B 108.1 . . ?
N5 C27 C29 111.2(4) . . ?
N5 C27 H27A 109.4 . . ?
C29 C27 H27A 109.4 . . ?
N5 C27 H27B 109.4 . . ?
C29 C27 H27B 109.4 . . ?
H27A C27 H27B 108.0 . . ?
N7 C28 C35 123.2(4) . . ?
N7 C28 H28 118.4 . . ?
C35 C28 H28 118.4 . . ?
C30 C29 N7 121.7(4) . . ?
C30 C29 C27 123.8(4) . . ?
N7 C29 C27 114.5(4) . . ?
C29 C30 C36 120.4(4) . . ?
C29 C30 H30 119.8 . . ?
C36 C30 H30 119.8 . . ?
C32 C31 C36 120.2(4) . . ?
C32 C31 H31 119.9 . . ?
C36 C31 H31 119.9 . . ?
C31 C32 C33 121.3(4) . . ?
C31 C32 H32 119.4 . . ?
C33 C32 H32 119.4 . . ?
C34 C33 C32 119.8(4) . . ?
C34 C33 H33 120.1 . . ?
C32 C33 H33 120.1 . . ?
C33 C34 C35 120.2(4) . . ?
C33 C34 H34 119.9 . . ?
C35 C34 H34 119.9 . . ?
C34 C35 C28 122.4(4) . . ?
C34 C35 C36 119.9(4) . . ?
C28 C35 C36 117.8(4) . . ?
C31 C36 C30 123.8(4) . . ?
C31 C36 C35 118.6(4) . . ?
C30 C36 C35 117.6(4) . . ?
N5 C37 H37A 109.5 . . ?
N5 C37 H37B 109.5 . . ?
H37A C37 H37B 109.5 . . ?
N5 C37 H37C 109.5 . . ?
H37A C37 H37C 109.5 . . ?
H37B C37 H37C 109.5 . . ?
C40 C38 N6 109.6(4) . . ?
C40 C38 H38A 109.8 . . ?
N6 C38 H38A 109.8 . . ?
C40 C38 H38B 109.8 . . ?
N6 C38 H38B 109.8 . . ?
H38A C38 H38B 108.2 . . ?
N8 C39 C46 123.0(4) . . ?
N8 C39 H39 118.5 . . ?
C46 C39 H39 118.5 . . ?
C41 C40 N8 121.6(4) . . ?
C41 C40 C38 123.9(4) . . ?
N8 C40 C38 114.4(4) . . ?
C40 C41 C47 120.3(4) . . ?
C40 C41 H41 119.8 . . ?
C47 C41 H41 119.8 . . ?
C43 C42 C47 120.1(5) . . ?
C43 C42 H42 119.9 . . ?
C47 C42 H42 119.9 . . ?
C42 C43 C44 121.3(5) . . ?
C42 C43 H43 119.4 . . ?
C44 C43 H43 119.4 . . ?
C45 C44 C43 120.5(5) . . ?
C45 C44 H44 119.7 . . ?
C43 C44 H44 119.7 . . ?
C44 C45 C46 119.4(5) . . ?
C44 C45 H45 120.3 . . ?
C46 C45 H45 120.3 . . ?
C39 C46 C47 117.8(4) . . ?
C39 C46 C45 121.9(4) . . ?
C47 C46 C45 120.3(4) . . ?
C41 C47 C42 123.7(4) . . ?
C41 C47 C46 117.9(4) . . ?
C42 C47 C46 118.4(4) . . ?
N6 C48 H48A 109.5 . . ?
N6 C48 H48B 109.5 . . ?
H48A C48 H48B 109.5 . . ?
N6 C48 H48C 109.5 . . ?
H48A C48 H48C 109.5 . . ?
H48B C48 H48C 109.5 . . ?
N9 C49 C50 178.1(8) . . ?
C49 C50 H50A 109.5 . . ?
C49 C50 H50B 109.5 . . ?
H50A C50 H50B 109.5 . . ?
C49 C50 H50C 109.5 . . ?
H50A C50 H50C 109.5 . . ?
H50B C50 H50C 109.5 . . ?
N10 C51 C52 176.5(10) . . ?
C51 C52 H52A 109.5 . . ?
C51 C52 H52B 109.5 . . ?
H52A C52 H52B 109.5 . . ?
C51 C52 H52C 109.5 . . ?
H52A C52 H52C 109.5 . . ?
H52B C52 H52C 109.5 . . ?
N11 C53 C54 174(2) . . ?
C53 C54 H54A 109.5 . . ?
C53 C54 H54B 109.5 . . ?
H54A C54 H54B 109.5 . . ?
C53 C54 H54C 109.5 . . ?
H54A C54 H54C 109.5 . . ?
H54B C54 H54C 109.5 . . ?
C59 C57 N13 102.9(19) . . ?
C59 C57 C58 68.5(13) . . ?
N13 C57 C58 171(2) . . ?
C59 C57 N14 35.6(9) . . ?
N13 C57 N14 67.4(15) . . ?
C58 C57 N14 104.1(14) . . ?
C57 C58 C59 43.7(8) . . ?
N14 C59 C57 108.8(17) . . ?
N14 C59 C58 176.3(18) . . ?
C57 C59 C58 67.8(12) . . ?
N14 C59 N13 69.9(13) . . ?
C57 C59 N13 38.9(10) . . ?
C58 C59 N13 106.7(13) . . ?

loop_
_geom_bond_atom_site_label_1
_geom_bond_atom_site_label_2
_geom_bond_distance
_geom_bond_site_symmetry_2
_geom_bond_publ_flag
Mn1 O2 1.783(3) . ?
Mn1 O1 1.790(3) . ?
Mn1 N3 2.002(3) . ?
Mn1 N4 2.020(4) . ?
Mn1 N1 2.111(4) . ?
Mn1 N2 2.116(4) . ?
Mn1 Mn2 2.6762(8) . ?
Mn2 O1 1.843(3) . ?
Mn2 O2 1.845(3) . ?
Mn2 N6 2.134(4) . ?
Mn2 N5 2.168(4) . ?
Mn2 N8 2.256(3) . ?
Mn2 N7 2.302(3) . ?
Cl1 O5 1.413(5) . ?
Cl1 O3 1.416(5) . ?
Cl1 O6 1.417(4) . ?
Cl1 O4 1.434(4) . ?
Cl2 O9 1.344(6) . ?
Cl2 O10 1.384(6) . ?
Cl2 O8 1.387(4) . ?
Cl2 O7 1.447(5) . ?
Cl3 O13 1.332(6) . ?
Cl3 O12 1.338(6) . ?
Cl3 O11 1.403(5) . ?
Cl3 O15 1.469(18) . ?
Cl3 O14 1.563(11) . ?
O13 O15 1.62(2) . ?
N1 C13 1.483(6) . ?
N1 C3 1.490(6) . ?
N1 C1 1.501(6) . ?
N2 C24 1.481(6) . ?
N2 C14 1.486(6) . ?
N2 C2 1.498(6) . ?
N3 C4 1.328(5) . ?
N3 C5 1.370(5) . ?
N4 C15 1.314(6) . ?
N4 C16 1.379(6) . ?
N5 C37 1.473(6) . ?
N5 C27 1.485(6) . ?
N5 C25 1.505(6) . ?
N6 C26 1.486(7) . ?
N6 C48 1.496(6) . ?
N6 C38 1.504(6) . ?
N7 C28 1.314(5) . ?
N7 C29 1.377(5) . ?
N8 C39 1.316(5) . ?
N8 C40 1.369(5) . ?
N9 C49 1.134(9) . ?
N10 C51 1.104(9) . ?
N11 C53 1.27(4) . ?
N13 C57 1.145(19) . ?
N13 N14 1.75(3) . ?
N13 C59 1.78(3) . ?
N14 C59 1.126(17) . ?
N14 C57 1.83(2) . ?
C1 C2 1.506(7) . ?
C1 H1A 0.9900 . ?
C1 H1B 0.9900 . ?
C2 H2A 0.9900 . ?
C2 H2B 0.9900 . ?
C3 C5 1.499(6) . ?
C3 H3A 0.9900 . ?
C3 H3B 0.9900 . ?
C4 C11 1.401(6) . ?
C4 H4 0.9500 . ?
C5 C6 1.363(6) . ?
C6 C12 1.409(7) . ?
C6 H6 0.9500 . ?
C7 C8 1.365(9) . ?
C7 C12 1.421(6) . ?
C7 H7 0.9500 . ?
C8 C9 1.390(9) . ?
C8 H8 0.9500 . ?
C9 C10 1.373(7) . ?
C9 H9 0.9500 . ?
C10 C11 1.423(6) . ?
C10 H10 0.9500 . ?
C11 C12 1.409(6) . ?
C13 H13A 0.9800 . ?
C13 H13B 0.9800 . ?
C13 H13C 0.9800 . ?
C14 C16 1.492(7) . ?
C14 H14A 0.9900 . ?
C14 H14B 0.9900 . ?
C15 C22 1.405(6) . ?
C15 H15 0.9500 . ?
C16 C17 1.375(6) . ?
C17 C23 1.406(7) . ?
C17 H17 0.9500 . ?
C18 C19 1.365(8) . ?
C18 C23 1.427(6) . ?
C18 H18 0.9500 . ?
C19 C20 1.412(9) . ?
C19 H19 0.9500 . ?
C20 C21 1.366(7) . ?
C20 H20 0.9500 . ?
C21 C22 1.426(7) . ?
C21 H21 0.9500 . ?
C22 C23 1.414(7) . ?
C24 H24A 0.9800 . ?
C24 H24B 0.9800 . ?
C24 H24C 0.9800 . ?
C25 C26 1.505(8) . ?
C25 H25A 0.9900 . ?
C25 H25B 0.9900 . ?
C26 H26A 0.9900 . ?
C26 H26B 0.9900 . ?
C27 C29 1.502(6) . ?
C27 H27A 0.9900 . ?
C27 H27B 0.9900 . ?
C28 C35 1.415(6) . ?
C28 H28 0.9500 . ?
C29 C30 1.360(6) . ?
C30 C36 1.418(6) . ?
C30 H30 0.9500 . ?
C31 C32 1.365(7) . ?
C31 C36 1.411(6) . ?
C31 H31 0.9500 . ?
C32 C33 1.416(7) . ?
C32 H32 0.9500 . ?
C33 C34 1.365(6) . ?
C33 H33 0.9500 . ?
C34 C35 1.414(6) . ?
C34 H34 0.9500 . ?
C35 C36 1.421(6) . ?
C37 H37A 0.9800 . ?
C37 H37B 0.9800 . ?
C37 H37C 0.9800 . ?
C38 C40 1.495(6) . ?
C38 H38A 0.9900 . ?
C38 H38B 0.9900 . ?
C39 C46 1.413(6) . ?
C39 H39 0.9500 . ?
C40 C41 1.368(6) . ?
C41 C47 1.405(7) . ?
C41 H41 0.9500 . ?
C42 C43 1.371(8) . ?
C42 C47 1.409(6) . ?
C42 H42 0.9500 . ?
C43 C44 1.395(8) . ?
C43 H43 0.9500 . ?
C44 C45 1.366(7) . ?
C44 H44 0.9500 . ?
C45 C46 1.419(6) . ?
C45 H45 0.9500 . ?
C46 C47 1.415(6) . ?
C48 H48A 0.9800 . ?
C48 H48B 0.9800 . ?
C48 H48C 0.9800 . ?
C49 C50 1.435(11) . ?
C50 H50A 0.9800 . ?
C50 H50B 0.9800 . ?
C50 H50C 0.9800 . ?
C51 C52 1.452(12) . ?
C52 H52A 0.9800 . ?
C52 H52B 0.9800 . ?
C52 H52C 0.9800 . ?
C53 C54 1.51(4) . ?
C54 H54A 0.9800 . ?
C54 H54B 0.9800 . ?
C54 H54C 0.9800 . ?
C57 C59 1.13(2) . ?
C57 C58 1.511(18) . ?
C58 C59 1.519(15) . ?

loop_
_geom_torsion_atom_site_label_1
_geom_torsion_atom_site_label_2
_geom_torsion_atom_site_label_3
_geom_torsion_atom_site_label_4
_geom_torsion
_geom_torsion_site_symmetry_1
_geom_torsion_site_symmetry_2
_geom_torsion_site_symmetry_3
_geom_torsion_site_symmetry_4
_geom_torsion_publ_flag
O2 Mn1 O1 Mn2 0.68(12) . . . . ?
N3 Mn1 O1 Mn2 -95.61(13) . . . . ?
N4 Mn1 O1 Mn2 92.05(14) . . . . ?
N1 Mn1 O1 Mn2 -90.8(7) . . . . ?
N2 Mn1 O1 Mn2 171.00(13) . . . . ?
O2 Mn2 O1 Mn1 -0.66(12) . . . . ?
N6 Mn2 O1 Mn1 -93.1(6) . . . . ?
N5 Mn2 O1 Mn1 164.99(13) . . . . ?
N8 Mn2 O1 Mn1 -101.91(13) . . . . ?
N7 Mn2 O1 Mn1 89.56(13) . . . . ?
O1 Mn1 O2 Mn2 -0.68(12) . . . . ?
N3 Mn1 O2 Mn2 89.40(13) . . . . ?
N4 Mn1 O2 Mn2 -95.60(14) . . . . ?
N1 Mn1 O2 Mn2 168.51(13) . . . . ?
N2 Mn1 O2 Mn2 -115.0(7) . . . . ?
O1 Mn2 O2 Mn1 0.66(12) . . . . ?
N6 Mn2 O2 Mn1 166.14(13) . . . . ?
N5 Mn2 O2 Mn1 -101.6(5) . . . . ?
N8 Mn2 O2 Mn1 90.06(13) . . . . ?
N7 Mn2 O2 Mn1 -100.37(13) . . . . ?
O12 Cl3 O13 O15 66.9(10) . . . . ?
O11 Cl3 O13 O15 -90.9(10) . . . . ?
O14 Cl3 O13 O15 162.2(9) . . . . ?
O12 Cl3 O15 O13 -129.8(5) . . . . ?
O11 Cl3 O15 O13 116.0(5) . . . . ?
O14 Cl3 O15 O13 -47(3) . . . . ?
C57 N13 N14 C59 -1.5(11) . . . . ?
C59 N13 N14 C57 1.5(11) . . . . ?
C13 N1 C1 C2 87.3(4) . . . . ?
C3 N1 C1 C2 -152.8(4) . . . . ?
Mn1 N1 C1 C2 -39.1(4) . . . . ?
C24 N2 C2 C1 85.3(5) . . . . ?
C14 N2 C2 C1 -156.2(4) . . . . ?
Mn1 N2 C2 C1 -43.2(4) . . . . ?
N1 C1 C2 N2 56.6(5) . . . . ?
C13 N1 C3 C5 -168.3(3) . . . . ?
C1 N1 C3 C5 70.8(4) . . . . ?
Mn1 N1 C3 C5 -44.2(4) . . . . ?
C5 N3 C4 C11 -1.3(6) . . . . ?
Mn1 N3 C4 C11 175.5(3) . . . . ?
C4 N3 C5 C6 0.6(6) . . . . ?
Mn1 N3 C5 C6 -176.4(3) . . . . ?
C4 N3 C5 C3 178.1(4) . . . . ?
Mn1 N3 C5 C3 1.1(4) . . . . ?
N1 C3 C5 C6 -152.6(4) . . . . ?
N1 C3 C5 N3 30.1(5) . . . . ?
N3 C5 C6 C12 1.3(6) . . . . ?
C3 C5 C6 C12 -175.8(4) . . . . ?
C12 C7 C8 C9 -1.7(10) . . . . ?
C7 C8 C9 C10 2.0(10) . . . . ?
C8 C9 C10 C11 -0.6(8) . . . . ?
N3 C4 C11 C12 0.0(6) . . . . ?
N3 C4 C11 C10 -177.9(4) . . . . ?
C9 C10 C11 C4 176.7(4) . . . . ?
C9 C10 C11 C12 -1.1(7) . . . . ?
C4 C11 C12 C6 1.8(6) . . . . ?
C10 C11 C12 C6 179.7(4) . . . . ?
C4 C11 C12 C7 -176.5(4) . . . . ?
C10 C11 C12 C7 1.4(7) . . . . ?
C5 C6 C12 C11 -2.5(6) . . . . ?
C5 C6 C12 C7 175.8(5) . . . . ?
C8 C7 C12 C11 -0.1(8) . . . . ?
C8 C7 C12 C6 -178.3(5) . . . . ?
C24 N2 C14 C16 -170.8(4) . . . . ?
C2 N2 C14 C16 69.8(4) . . . . ?
Mn1 N2 C14 C16 -43.9(4) . . . . ?
C16 N4 C15 C22 -2.0(6) . . . . ?
Mn1 N4 C15 C22 170.4(3) . . . . ?
C15 N4 C16 C17 2.3(6) . . . . ?
Mn1 N4 C16 C17 -170.8(3) . . . . ?
C15 N4 C16 C14 179.8(4) . . . . ?
Mn1 N4 C16 C14 6.7(5) . . . . ?
N2 C14 C16 C17 -156.3(4) . . . . ?
N2 C14 C16 N4 26.3(5) . . . . ?
N4 C16 C17 C23 -0.6(7) . . . . ?
C14 C16 C17 C23 -177.8(4) . . . . ?
C23 C18 C19 C20 0.7(7) . . . . ?
C18 C19 C20 C21 -0.6(8) . . . . ?
C19 C20 C21 C22 0.5(7) . . . . ?
N4 C15 C22 C23 -0.1(6) . . . . ?
N4 C15 C22 C21 -178.0(4) . . . . ?
C20 C21 C22 C15 177.2(4) . . . . ?
C20 C21 C22 C23 -0.6(7) . . . . ?
C16 C17 C23 C22 -1.5(6) . . . . ?
C16 C17 C23 C18 177.3(4) . . . . ?
C15 C22 C23 C17 1.8(6) . . . . ?
C21 C22 C23 C17 179.7(4) . . . . ?
C15 C22 C23 C18 -177.0(4) . . . . ?
C21 C22 C23 C18 0.8(6) . . . . ?
C19 C18 C23 C17 -179.7(4) . . . . ?
C19 C18 C23 C22 -0.9(7) . . . . ?
C37 N5 C25 C26 83.5(5) . . . . ?
C27 N5 C25 C26 -157.0(4) . . . . ?
Mn2 N5 C25 C26 -41.3(4) . . . . ?
C48 N6 C26 C25 83.5(5) . . . . ?
C38 N6 C26 C25 -156.6(4) . . . . ?
Mn2 N6 C26 C25 -40.1(4) . . . . ?
N5 C25 C26 N6 56.9(5) . . . . ?
C37 N5 C27 C29 -174.2(3) . . . . ?
C25 N5 C27 C29 65.6(4) . . . . ?
Mn2 N5 C27 C29 -48.2(4) . . . . ?
C29 N7 C28 C35 -0.5(6) . . . . ?
Mn2 N7 C28 C35 174.6(3) . . . . ?
C28 N7 C29 C30 1.0(6) . . . . ?
Mn2 N7 C29 C30 -174.9(3) . . . . ?
C28 N7 C29 C27 -179.9(4) . . . . ?
Mn2 N7 C29 C27 4.2(4) . . . . ?
N5 C27 C29 C30 -152.4(4) . . . . ?
N5 C27 C29 N7 28.6(5) . . . . ?
N7 C29 C30 C36 0.3(6) . . . . ?
C27 C29 C30 C36 -178.7(4) . . . . ?
C36 C31 C32 C33 -0.5(7) . . . . ?
C31 C32 C33 C34 1.6(8) . . . . ?
C32 C33 C34 C35 -0.7(7) . . . . ?
C33 C34 C35 C28 178.6(4) . . . . ?
C33 C34 C35 C36 -1.2(6) . . . . ?
N7 C28 C35 C34 179.0(4) . . . . ?
N7 C28 C35 C36 -1.2(6) . . . . ?
C32 C31 C36 C30 178.7(4) . . . . ?
C32 C31 C36 C35 -1.4(7) . . . . ?
C29 C30 C36 C31 178.0(4) . . . . ?
C29 C30 C36 C35 -1.9(6) . . . . ?
C34 C35 C36 C31 2.2(6) . . . . ?
C28 C35 C36 C31 -177.6(4) . . . . ?
C34 C35 C36 C30 -177.9(4) . . . . ?
C28 C35 C36 C30 2.3(6) . . . . ?
C26 N6 C38 C40 67.1(5) . . . . ?
C48 N6 C38 C40 -170.6(4) . . . . ?
Mn2 N6 C38 C40 -48.5(5) . . . . ?
C40 N8 C39 C46 -0.5(6) . . . . ?
Mn2 N8 C39 C46 178.6(3) . . . . ?
C39 N8 C40 C41 0.5(6) . . . . ?
Mn2 N8 C40 C41 -178.7(3) . . . . ?
C39 N8 C40 C38 177.9(4) . . . . ?
Mn2 N8 C40 C38 -1.3(5) . . . . ?
N6 C38 C40 C41 -150.4(4) . . . . ?
N6 C38 C40 N8 32.4(6) . . . . ?
N8 C40 C41 C47 0.0(7) . . . . ?
C38 C40 C41 C47 -177.1(4) . . . . ?
C47 C42 C43 C44 -1.4(7) . . . . ?
C42 C43 C44 C45 0.6(8) . . . . ?
C43 C44 C45 C46 0.4(7) . . . . ?
N8 C39 C46 C47 -0.1(6) . . . . ?
N8 C39 C46 C45 -179.1(4) . . . . ?
C44 C45 C46 C39 178.3(4) . . . . ?
C44 C45 C46 C47 -0.7(6) . . . . ?
C40 C41 C47 C42 179.1(4) . . . . ?
C40 C41 C47 C46 -0.6(6) . . . . ?
C43 C42 C47 C41 -178.6(4) . . . . ?
C43 C42 C47 C46 1.2(7) . . . . ?
C39 C46 C47 C41 0.6(6) . . . . ?
C45 C46 C47 C41 179.6(4) . . . . ?
C39 C46 C47 C42 -179.1(4) . . . . ?
C45 C46 C47 C42 -0.1(6) . . . . ?
N14 N13 C57 C59 1.5(11) . . . . ?
C59 N13 C57 N14 -1.5(11) . . . . ?
N13 N14 C57 C59 -177.5(18) . . . . ?
C59 N14 C57 N13 177.5(18) . . . . ?
C59 N14 C57 C58 -1.5(12) . . . . ?
N13 N14 C57 C58 -179.0(14) . . . . ?
N14 C57 C58 C59 0.9(7) . . . . ?
N13 N14 C59 C57 1.6(12) . . . . ?
C57 N14 C59 N13 -1.6(12) . . . . ?
N13 C57 C59 N14 -2.3(17) . . . . ?
C58 C57 C59 N14 178.5(12) . . . . ?
N13 C57 C59 C58 179.2(13) . . . . ?
N14 C57 C59 C58 -178.5(12) . . . . ?
C58 C57 C59 N13 -179.2(13) . . . . ?
N14 C57 C59 N13 2.3(17) . . . . ?
C57 C58 C59 N13 0.5(8) . . . . ?
C57 N13 C59 N14 177.7(18) . . . . ?
N14 N13 C59 C57 -177.7(17) . . . . ?
C57 N13 C59 C58 -0.8(12) . . . . ?
N14 N13 C59 C58 -178.4(12) . . . . ?
